data_7712245
loop_
_publ_author_name
'Chiu, Weiling'
'Nadeau, Ben E.'
'Patrick, Brian O.'
'Love, Jennifer'

_publ_section_title
;
 Investigating the Mechanism of Ni-Mediated Trifluoromethylthiolation of
 Aryl Halides using AgSCF3
;
_journal_name_full 'Dalton Transactions'
_journal_paper_doi 10.1039/D2DT03758K
_journal_year 2023
_chemical_formula_moiety '2(C40 H48 Cl N3 Ni O2), C6.5 H6.5 N0.5 O, C4 H10 O'
_chemical_formula_sum 'C90.5 H112.5 Cl2 N6.5 Ni2 O6'
_chemical_formula_weight 1575.68
_space_group_crystal_system triclinic
_space_group_IT_number 2
_space_group_name_Hall '-P 1'
_space_group_name_H-M_alt 'P -1'
_atom_sites_solution_hydrogens geom
_atom_sites_solution_primary dual
_audit_creation_date 2020-06-29
_audit_creation_method
;
Olex2 1.3
(compiled 2020.02.04 svn.rd84adfe8 for OlexSys, GUI svn.r6032)
;
_audit_update_record
;
2023-01-09 deposited with the CCDC.	2023-01-31 downloaded from the CCDC.
;
_cell_angle_alpha 87.202(2)
_cell_angle_beta 76.107(2)
_cell_angle_gamma 75.606(2)
_cell_formula_units_Z 2
_cell_length_a 12.2319(7)
_cell_length_b 17.7599(11)
_cell_length_c 20.0345(12)
_cell_measurement_reflns_used 9304
_cell_measurement_temperature 90(2)
_cell_measurement_theta_max 30.55
_cell_measurement_theta_min 2.26
_cell_volume 4092.0(4)
_computing_cell_refinement 'SAINT V8.40A (Bruker, 2019)'
_computing_data_collection APEX3
_computing_data_reduction 'SAINT V8.40A (Bruker, 2019)'
_computing_molecular_graphics 'Olex2 1.3 (Dolomanov et al., 2009)'
_computing_publication_material 'Olex2 1.3 (Dolomanov et al., 2009)'
_computing_structure_refinement 'XL  (Sheldrick, 2008)'
_computing_structure_solution 'SHELXT 2018/2 (Sheldrick, 2018)'
_diffrn_ambient_temperature 90(2)
_diffrn_detector 'Bruker APEX2 area detector'
_diffrn_detector_area_resol_mean 7.9
_diffrn_detector_type 'CCD area detector'
_diffrn_measured_fraction_theta_full 1.000
_diffrn_measured_fraction_theta_max 0.982
_diffrn_measurement_device 'Bruker D8 Kappa diffractometer'
_diffrn_measurement_device_type 'Bruker APEX II area detector'
_diffrn_measurement_method '\w and \f scans'
_diffrn_radiation_monochromator 'TRIUMPH curved-crystal'
_diffrn_radiation_probe x-ray
_diffrn_radiation_type MoK\a
_diffrn_radiation_wavelength 0.71073
_diffrn_reflns_av_R_equivalents 0.0580
_diffrn_reflns_av_unetI/netI 0.0344
_diffrn_reflns_Laue_measured_fraction_full 1.000
_diffrn_reflns_Laue_measured_fraction_max 0.982
_diffrn_reflns_limit_h_max 17
_diffrn_reflns_limit_h_min -17
_diffrn_reflns_limit_k_max 25
_diffrn_reflns_limit_k_min -25
_diffrn_reflns_limit_l_max 28
_diffrn_reflns_limit_l_min -28
_diffrn_reflns_number 233094
_diffrn_reflns_point_group_measured_fraction_full 1.000
_diffrn_reflns_point_group_measured_fraction_max 0.982
_diffrn_reflns_theta_full 25.242
_diffrn_reflns_theta_max 30.819
_diffrn_reflns_theta_min 1.571
_diffrn_source 'sealed X-ray tube'
_diffrn_source_current 30.0
_diffrn_source_power 1.35
_diffrn_source_type 'Incoatec I\ms'
_diffrn_source_voltage 45.0
_diffrn_standards_number 0
_exptl_absorpt_coefficient_mu 0.583
_exptl_absorpt_correction_T_max 0.960
_exptl_absorpt_correction_T_min 0.893
_exptl_absorpt_correction_type multi-scan
_exptl_absorpt_process_details
;
SADABS-2016/2 (Bruker, 2016/2) was used for absorption correction.
wR2(int) was 0.0622 before and 0.0571 after correction.
The ratio of minimum to maximum transmission is 0.9304.
The \l/2 correction factor is not present.
;
_exptl_crystal_colour yellow
_exptl_crystal_colour_primary yellow
_exptl_crystal_density_diffrn 1.279
_exptl_crystal_description prism
_exptl_crystal_F_000 1678
_exptl_crystal_recrystallization_method 'The material was recrystallised from Et2O by slow evaporation'
_exptl_crystal_size_max 0.34
_exptl_crystal_size_mid 0.2
_exptl_crystal_size_min 0.07
_refine_diff_density_max 0.542
_refine_diff_density_min -0.349
_refine_diff_density_rms 0.060
_refine_ls_extinction_method none
_refine_ls_goodness_of_fit_ref 1.014
_refine_ls_hydrogen_treatment constr
_refine_ls_matrix_type full
_refine_ls_number_parameters 1005
_refine_ls_number_reflns 25243
_refine_ls_number_restraints 29
_refine_ls_restrained_S_all 1.015
_refine_ls_R_factor_all 0.0474
_refine_ls_R_factor_gt 0.0328
_refine_ls_shift/su_max 0.004
_refine_ls_shift/su_mean 0.000
_refine_ls_structure_factor_coef Fsqd
_refine_ls_weighting_details 'w=1/[\s^2^(Fo^2^)+(0.0300P)^2^+2.1955P] where P=(Fo^2^+2Fc^2^)/3'
_refine_ls_weighting_scheme calc
_refine_ls_wR_factor_gt 0.0728
_refine_ls_wR_factor_ref 0.0790
_reflns_Friedel_coverage 0.000
_reflns_number_gt 20392
_reflns_number_total 25243
_reflns_threshold_expression 'I > 2\s(I)'
_cod_data_source_file d2dt03758k2.cif
_cod_data_source_block jl336
_cod_original_formula_sum 'C90.50 H112.50 Cl2 N6.50 Ni2 O6'
_cod_database_code 7712245
_shelx_shelxl_version_number 2018/3
_shelx_space_group_comment
;
The symmetry employed for this shelxl refinement is uniquely defined
by the following loop, which should always be used as a source of
symmetry information in preference to the above space-group names.
They are only intended as comments.
;
_shelx_estimated_absorpt_t_max 0.960
_shelx_estimated_absorpt_t_min 0.826
_olex2_refinement_description
;
1. Fixed Uiso
 At 1.2 times of:
  All C(H) groups, All C(H,H) groups
 At 1.5 times of:
  All C(H,H,H) groups, All C(H,H,H,H,H,H) groups
2. Shared sites
{C84, N84}
3. Restrained distances
 C91A-C90 \\sim C91-C90A
 with sigma of 0.01
 C89-C88 \\sim C89A-C88
 with sigma of 0.01
4. Uiso/Uaniso restraints and constraints
C89 \\sim C89A: within 2A with sigma of 0.04 and sigma for terminal atoms of
0.08 within 2A
Uanis(C84) = Uanis(N84)
Uanis(C91) = Uanis(C91A)
Uanis(C89) = Uanis(C89A)
5. Rigid body (RIGU) restrains
 C90, C91, C90A, C91A
 with sigma for 1-2 distances of 0.004 and sigma for 1-3 distances of 0.004
 O6, C88, H88A, H88B, H88C, H88D, H88E, H88F, C89, H89A, H89B, C89A, H89C, H89D
 with sigma for 1-2 distances of 0.004 and sigma for 1-3 distances of 0.004
6. Others
 Sof(C91)=Sof(H91A)=Sof(H91B)=Sof(H91C)=Sof(C90A)=Sof(H90C)=Sof(H90D)=1-FVAR(1)
 Sof(C90)=Sof(H90A)=Sof(H90B)=Sof(C91A)=Sof(H91D)=Sof(H91E)=Sof(H91F)=FVAR(1)
 Sof(H88D)=Sof(H88E)=Sof(H88F)=Sof(C89A)=Sof(H89C)=Sof(H89D)=1-FVAR(2)
 Sof(H88A)=Sof(H88B)=Sof(H88C)=Sof(C89)=Sof(H89A)=Sof(H89B)=FVAR(2)
 Fixed Sof: N84(0.5) C84(0.5) H84(0.5)
7.a Ternary CH refined with riding coordinates:
 C23(H23), C26(H26), C35(H35), C38(H38), C63(H63), C66(H66), C75(H75), C78(H78)
7.b Secondary CH2 refined with riding coordinates:
 C89(H89A,H89B), C90(H90A,H90B), C90A(H90C,H90D), C89A(H89C,H89D)
7.c Aromatic/amide H refined with riding coordinates:
 C1(H1), C2(H2), C4(H4), C7(H7), C9(H9), C10(H10), C15(H15), C16(H16),
 C19(H19), C20(H20), C21(H21), C31(H31), C32(H32), C33(H33), C41(H41), C42(H42),
  C44(H44), C47(H47), C49(H49), C50(H50), C55(H55), C56(H56), C59(H59),
 C60(H60), C61(H61), C71(H71), C72(H72), C73(H73), C82(H82), C83(H83), C84(H84),
  C86(H86)
7.d Idealised Me refined as rotating group:
 C12(H12A,H12B,H12C), C13(H13A,H13B,H13C), C24(H24A,H24B,H24C), C25(H25A,H25B,
 H25C), C27(H27A,H27B,H27C), C28(H28A,H28B,H28C), C36(H36A,H36B,H36C), C37(H37A,
 H37B,H37C), C39(H39A,H39B,H39C), C40(H40A,H40B,H40C), C52(H52A,H52B,H52C),
 C53(H53A,H53B,H53C), C64(H64A,H64B,H64C), C65(H65A,H65B,H65C), C67(H67A,H67B,
 H67C), C68(H68A,H68B,H68C), C76(H76A,H76B,H76C), C77(H77A,H77B,H77C), C79(H79A,
 H79B,H79C), C80(H80A,H80B,H80C), C87(H87A,H87B,H87C), C88(H88A,H88B,H88C),
 C88(H88D,H88E,H88F), C91(H91A,H91B,H91C), C91A(H91D,H91E,H91F)
;
_olex2_diffrn_ambient_temperature_device 'Oxford Cryosystems'
_olex2_exptl_crystal_mounting_method 'The crystal was mounted on a mylar loop in oil'
_olex2_submission_original_sample_id 'WC 789'
_olex2_submission_special_instructions 'No special instructions were received'

loop_
_space_group_symop_operation_xyz
'x, y, z'
'-x, -y, -z'

loop_
_atom_site_label
_atom_site_type_symbol
_atom_site_fract_x
_atom_site_fract_y
_atom_site_fract_z
_atom_site_U_iso_or_equiv
_atom_site_adp_type
_atom_site_occupancy
_atom_site_site_symmetry_order
_atom_site_calc_flag
_atom_site_refinement_flags_posn
_atom_site_refinement_flags_adp
_atom_site_refinement_flags_occupancy
_atom_site_disorder_assembly
_atom_site_disorder_group
Ni1 Ni 0.46760(2) 0.30171(2) 0.24300(2) 0.00847(3) Uani 1 1 d . . . . .
Cl1 Cl 0.57174(2) 0.28243(2) 0.32318(2) 0.01189(6) Uani 1 1 d . . . . .
O1 O 0.00072(8) 0.41228(5) 0.44304(4) 0.01377(18) Uani 1 1 d . . . . .
O2 O 0.12899(8) 0.43864(6) 0.06332(5) 0.01500(18) Uani 1 1 d . . . . .
N1 N 0.32182(9) 0.32818(6) 0.31149(5) 0.01049(19) Uani 1 1 d . . . . .
N2 N 0.64509(9) 0.19880(6) 0.13963(5) 0.01002(19) Uani 1 1 d . . . . .
N3 N 0.70632(9) 0.29497(6) 0.16565(5) 0.00923(18) Uani 1 1 d . . . . .
C1 C 0.30585(11) 0.31407(8) 0.37909(6) 0.0130(2) Uani 1 1 d . . . . .
H1 H 0.370323 0.285169 0.395616 0.016 Uiso 1 1 calc R U . . .
C2 C 0.20075(11) 0.33924(7) 0.42607(6) 0.0127(2) Uani 1 1 d . . . . .
H2 H 0.193112 0.327487 0.473488 0.015 Uiso 1 1 calc R U . . .
C3 C 0.10671(10) 0.38214(7) 0.40214(6) 0.0109(2) Uani 1 1 d . . . . .
C4 C 0.12029(11) 0.39532(7) 0.33168(6) 0.0114(2) Uani 1 1 d . . . . .
H4 H 0.056499 0.423412 0.314126 0.014 Uiso 1 1 calc R U . . .
C5 C 0.22792(10) 0.36693(7) 0.28764(6) 0.0099(2) Uani 1 1 d . . . . .
C6 C 0.25598(11) 0.37186(7) 0.21224(6) 0.0103(2) Uani 1 1 d . . . . .
C7 C 0.17238(11) 0.40771(7) 0.17596(6) 0.0115(2) Uani 1 1 d . . . . .
H7 H 0.095354 0.431802 0.199816 0.014 Uiso 1 1 calc R U . . .
C8 C 0.20409(11) 0.40741(7) 0.10462(6) 0.0116(2) Uani 1 1 d . . . . .
C9 C 0.31825(11) 0.37300(7) 0.07067(6) 0.0129(2) Uani 1 1 d . . . . .
H9 H 0.340591 0.373832 0.021889 0.015 Uiso 1 1 calc R U . . .
C10 C 0.39965(11) 0.33746(7) 0.10767(6) 0.0122(2) Uani 1 1 d . . . . .
H10 H 0.476505 0.313717 0.083306 0.015 Uiso 1 1 calc R U . . .
C11 C 0.37198(11) 0.33551(7) 0.17988(6) 0.0108(2) Uani 1 1 d . . . . .
C12 C -0.00736(11) 0.40860(8) 0.51615(6) 0.0141(2) Uani 1 1 d . . . . .
H12A H 0.049426 0.433450 0.527094 0.021 Uiso 1 1 calc R U . . .
H12B H 0.008745 0.354123 0.530279 0.021 Uiso 1 1 calc R U . . .
H12C H -0.085747 0.435734 0.540699 0.021 Uiso 1 1 calc R U . . .
C13 C 0.00759(11) 0.45854(8) 0.09625(7) 0.0174(3) Uani 1 1 d . . . . .
H13A H -0.037692 0.475292 0.061580 0.026 Uiso 1 1 calc R U . . .
H13B H -0.008428 0.500873 0.129496 0.026 Uiso 1 1 calc R U . . .
H13C H -0.014069 0.413041 0.120171 0.026 Uiso 1 1 calc R U . . .
C14 C 0.60866(10) 0.26686(7) 0.17719(6) 0.0093(2) Uani 1 1 d . . . . .
C15 C 0.80014(11) 0.24504(7) 0.12288(6) 0.0123(2) Uani 1 1 d . . . . .
H15 H 0.876647 0.252142 0.107704 0.015 Uiso 1 1 calc R U . . .
C16 C 0.76234(11) 0.18479(8) 0.10702(6) 0.0131(2) Uani 1 1 d . . . . .
H16 H 0.807120 0.141079 0.078932 0.016 Uiso 1 1 calc R U . . .
C17 C 0.71785(10) 0.36628(7) 0.19265(6) 0.0101(2) Uani 1 1 d . . . . .
C18 C 0.66317(11) 0.43780(7) 0.16806(6) 0.0120(2) Uani 1 1 d . . . . .
C19 C 0.68206(12) 0.50535(7) 0.19117(7) 0.0161(2) Uani 1 1 d . . . . .
H19 H 0.644560 0.554429 0.176155 0.019 Uiso 1 1 calc R U . . .
C20 C 0.75416(12) 0.50244(8) 0.23545(7) 0.0175(3) Uani 1 1 d . . . . .
H20 H 0.767151 0.548995 0.249840 0.021 Uiso 1 1 calc R U . . .
C21 C 0.80712(11) 0.43130(8) 0.25859(7) 0.0151(2) Uani 1 1 d . . . . .
H21 H 0.856311 0.429756 0.289074 0.018 Uiso 1 1 calc R U . . .
C22 C 0.79034(10) 0.36147(7) 0.23838(6) 0.0108(2) Uani 1 1 d . . . . .
C23 C 0.59165(12) 0.44230(8) 0.11537(7) 0.0161(2) Uani 1 1 d . . . . .
H23 H 0.553880 0.397726 0.123875 0.019 Uiso 1 1 calc R U . . .
C24 C 0.67037(16) 0.43142(12) 0.04296(8) 0.0367(4) Uani 1 1 d . . . . .
H24A H 0.623723 0.430743 0.009579 0.055 Uiso 1 1 calc R U . . .
H24B H 0.729263 0.382123 0.040148 0.055 Uiso 1 1 calc R U . . .
H24C H 0.708626 0.474414 0.032696 0.055 Uiso 1 1 calc R U . . .
C25 C 0.49500(14) 0.51647(10) 0.12014(9) 0.0300(4) Uani 1 1 d . . . . .
H25A H 0.529052 0.560652 0.104904 0.045 Uiso 1 1 calc R U . . .
H25B H 0.450045 0.525201 0.167866 0.045 Uiso 1 1 calc R U . . .
H25C H 0.443810 0.511215 0.090700 0.045 Uiso 1 1 calc R U . . .
C26 C 0.85379(11) 0.28563(7) 0.26502(6) 0.0132(2) Uani 1 1 d . . . . .
H26 H 0.821158 0.242880 0.253578 0.016 Uiso 1 1 calc R U . . .
C27 C 0.98363(11) 0.26751(8) 0.22956(7) 0.0178(3) Uani 1 1 d . . . . .
H27A H 1.016760 0.309376 0.239551 0.027 Uiso 1 1 calc R U . . .
H27B H 0.993433 0.263310 0.179769 0.027 Uiso 1 1 calc R U . . .
H27C H 1.023575 0.218280 0.246724 0.027 Uiso 1 1 calc R U . . .
C28 C 0.83965(13) 0.28743(9) 0.34325(7) 0.0202(3) Uani 1 1 d . . . . .
H28A H 0.872017 0.235331 0.358892 0.030 Uiso 1 1 calc R U . . .
H28B H 0.757014 0.304216 0.365985 0.030 Uiso 1 1 calc R U . . .
H28C H 0.880892 0.323905 0.354775 0.030 Uiso 1 1 calc R U . . .
C29 C 0.57615(10) 0.14548(7) 0.13246(6) 0.0109(2) Uani 1 1 d . . . . .
C30 C 0.55895(11) 0.13466(7) 0.06689(6) 0.0129(2) Uani 1 1 d . . . . .
C31 C 0.49436(12) 0.08149(8) 0.06083(7) 0.0185(3) Uani 1 1 d . . . . .
H31 H 0.482069 0.072641 0.017123 0.022 Uiso 1 1 calc R U . . .
C32 C 0.44808(13) 0.04159(8) 0.11719(8) 0.0220(3) Uani 1 1 d . . . . .
H32 H 0.402023 0.007209 0.112366 0.026 Uiso 1 1 calc R U . . .
C33 C 0.46897(12) 0.05182(8) 0.18064(7) 0.0191(3) Uani 1 1 d . . . . .
H33 H 0.437291 0.023809 0.218956 0.023 Uiso 1 1 calc R U . . .
C34 C 0.53555(11) 0.10239(7) 0.18967(7) 0.0134(2) Uani 1 1 d . . . . .
C35 C 0.61082(11) 0.17395(8) 0.00173(7) 0.0148(2) Uani 1 1 d . . . . .
H35 H 0.641614 0.216544 0.015368 0.018 Uiso 1 1 calc R U . . .
C36 C 0.71260(12) 0.11500(8) -0.04378(7) 0.0202(3) Uani 1 1 d . . . . .
H36A H 0.686243 0.069483 -0.052676 0.030 Uiso 1 1 calc R U . . .
H36B H 0.775936 0.098775 -0.020099 0.030 Uiso 1 1 calc R U . . .
H36C H 0.740306 0.139267 -0.087474 0.030 Uiso 1 1 calc R U . . .
C37 C 0.52139(13) 0.20951(9) -0.04043(7) 0.0206(3) Uani 1 1 d . . . . .
H37A H 0.555682 0.240441 -0.077741 0.031 Uiso 1 1 calc R U . . .
H37B H 0.452802 0.242960 -0.010574 0.031 Uiso 1 1 calc R U . . .
H37C H 0.498598 0.167833 -0.059878 0.031 Uiso 1 1 calc R U . . .
C38 C 0.56847(12) 0.10274(8) 0.25819(6) 0.0147(2) Uani 1 1 d . . . . .
H38 H 0.601205 0.148809 0.259403 0.018 Uiso 1 1 calc R U . . .
C39 C 0.66341(14) 0.02913(9) 0.26358(8) 0.0243(3) Uani 1 1 d . . . . .
H39A H 0.634355 -0.016939 0.260368 0.037 Uiso 1 1 calc R U . . .
H39B H 0.684393 0.029431 0.307777 0.037 Uiso 1 1 calc R U . . .
H39C H 0.732018 0.027945 0.226025 0.037 Uiso 1 1 calc R U . . .
C40 C 0.46412(14) 0.10918(10) 0.31980(7) 0.0248(3) Uani 1 1 d . . . . .
H40A H 0.400926 0.152980 0.313177 0.037 Uiso 1 1 calc R U . . .
H40B H 0.486955 0.117662 0.361944 0.037 Uiso 1 1 calc R U . . .
H40C H 0.437764 0.061009 0.323649 0.037 Uiso 1 1 calc R U . . .
Ni2 Ni 0.18408(2) 0.32390(2) 0.64114(2) 0.00831(3) Uani 1 1 d . . . . .
Cl2 Cl 0.04756(3) 0.41908(2) 0.70264(2) 0.01422(6) Uani 1 1 d . . . . .
O3 O 0.41798(8) 0.52624(5) 0.42897(5) 0.01579(18) Uani 1 1 d . . . . .
O4 O 0.61352(8) 0.09346(5) 0.47651(5) 0.01797(19) Uani 1 1 d . . . . .
O5 O 1.12485(10) 0.16383(7) 0.08519(6) 0.0321(3) Uani 1 1 d . . . . .
O6 O 0.11549(10) -0.01908(6) 0.30337(6) 0.0246(2) Uani 1 1 d . . . . .
N4 N 0.26299(9) 0.39354(6) 0.58079(5) 0.01001(19) Uani 1 1 d . . . . .
N5 N 0.13328(9) 0.21858(6) 0.75345(5) 0.00972(19) Uani 1 1 d . . . . .
N6 N 0.05188(9) 0.20584(6) 0.67142(5) 0.01002(19) Uani 1 1 d . . . . .
N84 N 1.12006(12) 0.01973(8) -0.06982(7) 0.0249(3) Uani 0.5 1 d . . P A 2
C41 C 0.22424(11) 0.47122(7) 0.57751(6) 0.0115(2) Uani 1 1 d . . . . .
H41 H 0.157430 0.496361 0.611035 0.014 Uiso 1 1 calc R U . . .
C42 C 0.27652(11) 0.51617(7) 0.52802(6) 0.0128(2) Uani 1 1 d . . . . .
H42 H 0.246808 0.570942 0.527955 0.015 Uiso 1 1 calc R U . . .
C43 C 0.37418(11) 0.47961(7) 0.47789(6) 0.0119(2) Uani 1 1 d . . . . .
C44 C 0.41761(11) 0.39953(7) 0.48139(6) 0.0114(2) Uani 1 1 d . . . . .
H44 H 0.485383 0.373526 0.448982 0.014 Uiso 1 1 calc R U . . .
C45 C 0.35999(10) 0.35809(7) 0.53326(6) 0.0099(2) Uani 1 1 d . . . . .
C46 C 0.39055(11) 0.27338(7) 0.54129(6) 0.0107(2) Uani 1 1 d . . . . .
C47 C 0.49301(11) 0.22579(7) 0.50198(6) 0.0127(2) Uani 1 1 d . . . . .
H47 H 0.545251 0.247793 0.468555 0.015 Uiso 1 1 calc R U . . .
C48 C 0.51701(11) 0.14609(7) 0.51260(6) 0.0134(2) Uani 1 1 d . . . . .
C49 C 0.43995(11) 0.11483(7) 0.56266(6) 0.0134(2) Uani 1 1 d . . . . .
H49 H 0.456403 0.060401 0.570406 0.016 Uiso 1 1 calc R U . . .
C50 C 0.33946(11) 0.16317(7) 0.60105(6) 0.0119(2) Uani 1 1 d . . . . .
H50 H 0.288624 0.140655 0.634975 0.014 Uiso 1 1 calc R U . . .
C51 C 0.30962(10) 0.24426(7) 0.59185(6) 0.0102(2) Uani 1 1 d . . . . .
C52 C 0.50993(12) 0.49033(8) 0.37194(7) 0.0193(3) Uani 1 1 d . . . . .
H52A H 0.531855 0.530484 0.339894 0.029 Uiso 1 1 calc R U . . .
H52B H 0.483148 0.453988 0.348187 0.029 Uiso 1 1 calc R U . . .
H52C H 0.577363 0.462082 0.388940 0.029 Uiso 1 1 calc R U . . .
C53 C 0.69674(12) 0.12525(8) 0.42850(7) 0.0203(3) Uani 1 1 d . . . . .
H53A H 0.658907 0.157099 0.395205 0.030 Uiso 1 1 calc R U . . .
H53B H 0.759484 0.082894 0.404266 0.030 Uiso 1 1 calc R U . . .
H53C H 0.728902 0.157568 0.453122 0.030 Uiso 1 1 calc R U . . .
C54 C 0.11661(10) 0.24932(7) 0.69158(6) 0.0095(2) Uani 1 1 d . . . . .
C55 C 0.08365(11) 0.15498(7) 0.76945(6) 0.0127(2) Uani 1 1 d . . . . .
H55 H 0.085654 0.123196 0.808890 0.015 Uiso 1 1 calc R U . . .
C56 C 0.03253(11) 0.14724(7) 0.71853(6) 0.0125(2) Uani 1 1 d . . . . .
H56 H -0.008702 0.109264 0.715289 0.015 Uiso 1 1 calc R U . . .
C57 C 0.16366(11) 0.25827(7) 0.80603(6) 0.0105(2) Uani 1 1 d . . . . .
C58 C 0.27917(11) 0.25785(7) 0.80365(6) 0.0116(2) Uani 1 1 d . . . . .
C59 C 0.30080(12) 0.29681(8) 0.85649(7) 0.0145(2) Uani 1 1 d . . . . .
H59 H 0.378476 0.297571 0.855711 0.017 Uiso 1 1 calc R U . . .
C60 C 0.21197(12) 0.33413(8) 0.90969(7) 0.0162(3) Uani 1 1 d . . . . .
H60 H 0.228499 0.360476 0.944808 0.019 Uiso 1 1 calc R U . . .
C61 C 0.09869(12) 0.33275(8) 0.91131(6) 0.0151(2) Uani 1 1 d . . . . .
H61 H 0.037962 0.357918 0.948251 0.018 Uiso 1 1 calc R U . . .
C62 C 0.07140(11) 0.29528(7) 0.86000(6) 0.0121(2) Uani 1 1 d . . . . .
C63 C 0.38145(11) 0.21799(8) 0.74758(6) 0.0135(2) Uani 1 1 d . . . . .
H63 H 0.351044 0.192638 0.714855 0.016 Uiso 1 1 calc R U . . .
C64 C 0.46667(12) 0.15449(8) 0.77698(7) 0.0203(3) Uani 1 1 d . . . . .
H64A H 0.525336 0.124538 0.739169 0.030 Uiso 1 1 calc R U . . .
H64B H 0.424310 0.119793 0.805710 0.030 Uiso 1 1 calc R U . . .
H64C H 0.504828 0.178562 0.804867 0.030 Uiso 1 1 calc R U . . .
C65 C 0.44397(12) 0.27691(8) 0.70723(7) 0.0184(3) Uani 1 1 d . . . . .
H65A H 0.477862 0.300781 0.737774 0.028 Uiso 1 1 calc R U . . .
H65B H 0.388286 0.317312 0.689137 0.028 Uiso 1 1 calc R U . . .
H65C H 0.505719 0.250301 0.669010 0.028 Uiso 1 1 calc R U . . .
C66 C -0.05561(11) 0.29640(8) 0.86657(7) 0.0147(2) Uani 1 1 d . . . . .
H66 H -0.061516 0.271349 0.824367 0.018 Uiso 1 1 calc R U . . .
C67 C -0.09828(13) 0.24860(9) 0.92904(7) 0.0232(3) Uani 1 1 d . . . . .
H67A H -0.051702 0.194767 0.923119 0.035 Uiso 1 1 calc R U . . .
H67B H -0.180042 0.249576 0.932981 0.035 Uiso 1 1 calc R U . . .
H67C H -0.090292 0.270967 0.970861 0.035 Uiso 1 1 calc R U . . .
C68 C -0.13254(12) 0.37951(8) 0.87196(7) 0.0179(3) Uani 1 1 d . . . . .
H68A H -0.129580 0.404757 0.913686 0.027 Uiso 1 1 calc R U . . .
H68B H -0.212803 0.377921 0.874034 0.027 Uiso 1 1 calc R U . . .
H68C H -0.104411 0.408971 0.831603 0.027 Uiso 1 1 calc R U . . .
C69 C -0.01414(11) 0.22654(7) 0.61876(6) 0.0109(2) Uani 1 1 d . . . . .
C70 C -0.12260(11) 0.28118(7) 0.63696(6) 0.0123(2) Uani 1 1 d . . . . .
C71 C -0.18994(11) 0.29728(8) 0.58828(7) 0.0151(2) Uani 1 1 d . . . . .
H71 H -0.263918 0.332996 0.599516 0.018 Uiso 1 1 calc R U . . .
C72 C -0.15047(12) 0.26193(8) 0.52377(7) 0.0164(3) Uani 1 1 d . . . . .
H72 H -0.196496 0.274582 0.490878 0.020 Uiso 1 1 calc R U . . .
C73 C -0.04419(12) 0.20828(8) 0.50726(7) 0.0155(2) Uani 1 1 d . . . . .
H73 H -0.017796 0.184913 0.462762 0.019 Uiso 1 1 calc R U . . .
C74 C 0.02535(11) 0.18769(7) 0.55483(6) 0.0123(2) Uani 1 1 d . . . . .
C75 C -0.17039(11) 0.32042(8) 0.70743(6) 0.0142(2) Uani 1 1 d . . . . .
H75 H -0.103237 0.319321 0.728055 0.017 Uiso 1 1 calc R U . . .
C76 C -0.24918(12) 0.27441(9) 0.75467(7) 0.0217(3) Uani 1 1 d . . . . .
H76A H -0.314550 0.273263 0.734784 0.033 Uiso 1 1 calc R U . . .
H76B H -0.278675 0.299529 0.800125 0.033 Uiso 1 1 calc R U . . .
H76C H -0.204458 0.221139 0.759170 0.033 Uiso 1 1 calc R U . . .
C77 C -0.23624(13) 0.40568(8) 0.70379(8) 0.0215(3) Uani 1 1 d . . . . .
H77A H -0.187994 0.432947 0.669950 0.032 Uiso 1 1 calc R U . . .
H77B H -0.254080 0.430539 0.749032 0.032 Uiso 1 1 calc R U . . .
H77C H -0.308672 0.407952 0.690060 0.032 Uiso 1 1 calc R U . . .
C78 C 0.13323(11) 0.12125(7) 0.53661(6) 0.0134(2) Uani 1 1 d . . . . .
H78 H 0.172398 0.114553 0.575701 0.016 Uiso 1 1 calc R U . . .
C79 C 0.09760(13) 0.04577(8) 0.52841(7) 0.0195(3) Uani 1 1 d . . . . .
H79A H 0.048805 0.033734 0.572033 0.029 Uiso 1 1 calc R U . . .
H79B H 0.167294 0.003092 0.515445 0.029 Uiso 1 1 calc R U . . .
H79C H 0.053966 0.052339 0.492527 0.029 Uiso 1 1 calc R U . . .
C80 C 0.22055(12) 0.13619(8) 0.47134(7) 0.0188(3) Uani 1 1 d . . . . .
H80A H 0.287428 0.091157 0.461519 0.028 Uiso 1 1 calc R U . . .
H80B H 0.246741 0.182446 0.478306 0.028 Uiso 1 1 calc R U . . .
H80C H 0.183219 0.144514 0.432537 0.028 Uiso 1 1 calc R U . . .
C81 C 1.12946(12) 0.11781(8) 0.03191(7) 0.0197(3) Uani 1 1 d . . . . .
C82 C 1.20696(13) 0.11343(9) -0.03139(8) 0.0215(3) Uani 1 1 d . . . . .
H82 H 1.263204 0.143420 -0.041016 0.026 Uiso 1 1 calc R U . B 1
C83 C 1.19936(14) 0.06317(10) -0.08068(8) 0.0269(3) Uani 1 1 d . . . A 1
H83 H 1.252745 0.059212 -0.124237 0.032 Uiso 1 1 calc R U . A 1
C84 C 1.12006(12) 0.01973(8) -0.06982(7) 0.0249(3) Uani 0.5 1 d . . P A 1
H84 H 1.117476 -0.013144 -0.105127 0.030 Uiso 0.5 1 calc R U P A 1
C85 C 1.04356(11) 0.02424(8) -0.00670(7) 0.0169(3) Uani 1 1 d . . . . .
C86 C 1.04829(12) 0.07258(8) 0.04458(7) 0.0197(3) Uani 1 1 d . . . . .
H86 H 0.996061 0.074846 0.088419 0.024 Uiso 1 1 calc R U . . .
C87 C 1.20537(14) 0.21232(10) 0.07471(9) 0.0281(3) Uani 1 1 d . . . . .
H87A H 1.191860 0.248787 0.037532 0.042 Uiso 1 1 calc R U . . .
H87B H 1.284936 0.179838 0.062313 0.042 Uiso 1 1 calc R U . . .
H87C H 1.194288 0.241421 0.117123 0.042 Uiso 1 1 calc R U . . .
C88 C 0.24094(14) -0.09768(10) 0.36874(8) 0.0273(3) Uani 1 1 d D . . . .
H88A H 0.172885 -0.101955 0.404916 0.041 Uiso 0.778(9) 1 calc R U P C 1
H88B H 0.306585 -0.099618 0.389339 0.041 Uiso 0.778(9) 1 calc R U P C 1
H88C H 0.261047 -0.140864 0.335857 0.041 Uiso 0.778(9) 1 calc R U P C 1
H88D H 0.192479 -0.073964 0.412518 0.041 Uiso 0.222(9) 1 calc R U P C 2
H88E H 0.322687 -0.111231 0.370949 0.041 Uiso 0.222(9) 1 calc R U P C 2
H88F H 0.218239 -0.144771 0.359992 0.041 Uiso 0.222(9) 1 calc R U P C 2
C89 C 0.2143(2) -0.02330(15) 0.3327(2) 0.0251(6) Uani 0.778(9) 1 d D U P C 1
H89A H 0.196588 0.020492 0.365494 0.030 Uiso 0.778(9) 1 calc R U P C 1
H89B H 0.282577 -0.019055 0.295816 0.030 Uiso 0.778(9) 1 calc R U P C 1
C90 C 0.0825(5) 0.0515(3) 0.2728(3) 0.0307(9) Uani 0.714(16) 1 d D . P C 1
H90A H 0.147007 0.059653 0.234768 0.037 Uiso 0.714(16) 1 calc R U P C 1
H90B H 0.062725 0.094251 0.306783 0.037 Uiso 0.714(16) 1 calc R U P C 1
C91 C -0.0324(15) 0.0667(11) 0.2449(14) 0.0380(10) Uani 0.286(16) 1 d D . P C 2
H91A H -0.038839 0.102373 0.206367 0.057 Uiso 0.286(16) 1 calc R U P C 2
H91B H -0.077917 0.093733 0.287962 0.057 Uiso 0.286(16) 1 calc R U P C 2
H91C H -0.061950 0.021848 0.238390 0.057 Uiso 0.286(16) 1 calc R U P C 2
C90A C 0.0924(11) 0.0397(9) 0.2481(9) 0.040(3) Uani 0.286(16) 1 d D . P C 2
H90C H 0.120520 0.085452 0.255745 0.048 Uiso 0.286(16) 1 calc R U P C 2
H90D H 0.138278 0.016456 0.202968 0.048 Uiso 0.286(16) 1 calc R U P C 2
C91A C -0.0212(6) 0.0508(4) 0.2455(5) 0.0380(10) Uani 0.714(16) 1 d D . P C 1
H91D H 0.000786 0.010909 0.209331 0.057 Uiso 0.714(16) 1 calc R U P C 1
H91E H -0.049518 0.101813 0.226410 0.057 Uiso 0.714(16) 1 calc R U P C 1
H91F H -0.082708 0.039223 0.282871 0.057 Uiso 0.714(16) 1 calc R U P C 1
C89A C 0.2241(9) -0.0390(6) 0.3095(6) 0.0251(6) Uani 0.222(9) 1 d D U P C 2
H89C H 0.247734 0.008270 0.318456 0.030 Uiso 0.222(9) 1 calc R U P C 2
H89D H 0.275268 -0.062561 0.265701 0.030 Uiso 0.222(9) 1 calc R U P C 2

loop_
_atom_site_aniso_label
_atom_site_aniso_U_11
_atom_site_aniso_U_22
_atom_site_aniso_U_33
_atom_site_aniso_U_23
_atom_site_aniso_U_13
_atom_site_aniso_U_12
Ni1 0.00761(7) 0.01089(7) 0.00659(7) -0.00036(5) -0.00151(5) -0.00175(5)
Cl1 0.00992(13) 0.01717(14) 0.00850(12) 0.00009(10) -0.00241(10) -0.00290(10)
O1 0.0101(4) 0.0196(5) 0.0090(4) -0.0014(3) -0.0005(3) -0.0005(3)
O2 0.0127(4) 0.0214(5) 0.0100(4) 0.0015(3) -0.0044(3) -0.0011(4)
N1 0.0095(5) 0.0133(5) 0.0087(4) 0.0006(4) -0.0024(4) -0.0026(4)
N2 0.0093(5) 0.0114(5) 0.0099(4) -0.0018(4) -0.0017(4) -0.0037(4)
N3 0.0093(5) 0.0105(5) 0.0082(4) -0.0006(3) -0.0017(4) -0.0031(4)
C1 0.0112(6) 0.0179(6) 0.0103(5) 0.0018(4) -0.0036(4) -0.0033(5)
C2 0.0119(6) 0.0170(6) 0.0090(5) 0.0010(4) -0.0025(4) -0.0033(5)
C3 0.0103(5) 0.0120(5) 0.0101(5) -0.0012(4) -0.0011(4) -0.0032(4)
C4 0.0104(5) 0.0125(5) 0.0110(5) 0.0003(4) -0.0033(4) -0.0015(4)
C5 0.0106(5) 0.0103(5) 0.0095(5) 0.0000(4) -0.0032(4) -0.0032(4)
C6 0.0116(5) 0.0107(5) 0.0089(5) 0.0004(4) -0.0024(4) -0.0034(4)
C7 0.0112(5) 0.0128(5) 0.0100(5) 0.0006(4) -0.0023(4) -0.0024(4)
C8 0.0133(6) 0.0120(5) 0.0108(5) 0.0010(4) -0.0053(4) -0.0033(4)
C9 0.0150(6) 0.0161(6) 0.0080(5) -0.0009(4) -0.0031(4) -0.0042(5)
C10 0.0113(5) 0.0157(6) 0.0098(5) -0.0022(4) -0.0022(4) -0.0033(5)
C11 0.0119(5) 0.0111(5) 0.0098(5) 0.0000(4) -0.0030(4) -0.0035(4)
C12 0.0132(6) 0.0181(6) 0.0089(5) 0.0002(4) -0.0002(4) -0.0026(5)
C13 0.0130(6) 0.0233(7) 0.0157(6) 0.0035(5) -0.0056(5) -0.0026(5)
C14 0.0111(5) 0.0098(5) 0.0081(5) 0.0009(4) -0.0036(4) -0.0035(4)
C15 0.0094(5) 0.0159(6) 0.0112(5) -0.0034(4) -0.0004(4) -0.0034(4)
C16 0.0100(5) 0.0158(6) 0.0126(5) -0.0043(4) -0.0007(4) -0.0025(5)
C17 0.0106(5) 0.0115(5) 0.0086(5) -0.0020(4) 0.0004(4) -0.0054(4)
C18 0.0117(6) 0.0136(6) 0.0103(5) 0.0003(4) 0.0002(4) -0.0048(4)
C19 0.0163(6) 0.0110(6) 0.0193(6) -0.0001(5) -0.0004(5) -0.0037(5)
C20 0.0164(6) 0.0146(6) 0.0214(6) -0.0063(5) -0.0002(5) -0.0067(5)
C21 0.0136(6) 0.0185(6) 0.0142(6) -0.0055(5) -0.0021(5) -0.0060(5)
C22 0.0097(5) 0.0136(5) 0.0089(5) -0.0016(4) -0.0001(4) -0.0040(4)
C23 0.0196(6) 0.0152(6) 0.0147(6) 0.0032(5) -0.0072(5) -0.0044(5)
C24 0.0397(10) 0.0466(11) 0.0143(7) 0.0005(7) -0.0077(7) 0.0080(8)
C25 0.0263(8) 0.0315(8) 0.0295(8) 0.0000(7) -0.0130(7) 0.0043(7)
C26 0.0140(6) 0.0148(6) 0.0131(6) 0.0014(4) -0.0056(5) -0.0057(5)
C27 0.0132(6) 0.0185(6) 0.0223(7) -0.0013(5) -0.0058(5) -0.0032(5)
C28 0.0199(7) 0.0302(8) 0.0143(6) 0.0041(5) -0.0079(5) -0.0101(6)
C29 0.0093(5) 0.0095(5) 0.0142(5) -0.0027(4) -0.0024(4) -0.0026(4)
C30 0.0120(6) 0.0125(5) 0.0145(6) -0.0031(4) -0.0040(4) -0.0019(4)
C31 0.0207(7) 0.0182(6) 0.0208(7) -0.0034(5) -0.0097(5) -0.0070(5)
C32 0.0235(7) 0.0199(7) 0.0288(7) -0.0015(6) -0.0090(6) -0.0134(6)
C33 0.0199(7) 0.0164(6) 0.0220(7) 0.0012(5) -0.0027(5) -0.0088(5)
C34 0.0130(6) 0.0115(5) 0.0151(6) -0.0010(4) -0.0021(5) -0.0031(5)
C35 0.0162(6) 0.0163(6) 0.0132(6) -0.0022(5) -0.0051(5) -0.0043(5)
C36 0.0197(7) 0.0219(7) 0.0187(6) -0.0056(5) -0.0033(5) -0.0041(5)
C37 0.0224(7) 0.0253(7) 0.0158(6) -0.0015(5) -0.0089(5) -0.0044(6)
C38 0.0180(6) 0.0138(6) 0.0127(6) 0.0004(4) -0.0020(5) -0.0063(5)
C39 0.0275(8) 0.0206(7) 0.0253(7) -0.0029(6) -0.0123(6) -0.0001(6)
C40 0.0248(8) 0.0321(8) 0.0164(6) -0.0011(6) 0.0021(6) -0.0113(6)
Ni2 0.00829(7) 0.00914(7) 0.00752(7) -0.00032(5) -0.00131(5) -0.00260(5)
Cl2 0.01247(13) 0.01206(13) 0.01532(13) -0.00166(10) 0.00195(11) -0.00256(10)
O3 0.0161(5) 0.0147(4) 0.0144(4) 0.0029(3) 0.0014(3) -0.0049(4)
O4 0.0151(5) 0.0143(4) 0.0178(5) -0.0004(4) 0.0024(4) 0.0029(4)
O5 0.0264(6) 0.0400(7) 0.0309(6) -0.0191(5) 0.0049(5) -0.0173(5)
O6 0.0269(6) 0.0229(5) 0.0286(6) 0.0033(4) -0.0077(4) -0.0140(4)
N4 0.0100(5) 0.0112(5) 0.0089(4) -0.0008(4) -0.0020(4) -0.0028(4)
N5 0.0107(5) 0.0107(5) 0.0087(4) -0.0001(4) -0.0025(4) -0.0041(4)
N6 0.0107(5) 0.0117(5) 0.0086(4) 0.0001(4) -0.0028(4) -0.0040(4)
N84 0.0214(7) 0.0274(7) 0.0248(7) -0.0084(6) -0.0012(5) -0.0063(6)
C41 0.0107(5) 0.0125(5) 0.0110(5) -0.0018(4) -0.0021(4) -0.0025(4)
C42 0.0142(6) 0.0109(5) 0.0136(6) -0.0001(4) -0.0031(5) -0.0039(5)
C43 0.0123(6) 0.0143(6) 0.0109(5) 0.0022(4) -0.0029(4) -0.0067(5)
C44 0.0100(5) 0.0148(6) 0.0096(5) -0.0008(4) -0.0017(4) -0.0038(4)
C45 0.0094(5) 0.0119(5) 0.0091(5) -0.0004(4) -0.0037(4) -0.0023(4)
C46 0.0111(5) 0.0120(5) 0.0092(5) -0.0005(4) -0.0031(4) -0.0023(4)
C47 0.0121(6) 0.0149(6) 0.0098(5) 0.0009(4) -0.0014(4) -0.0023(5)
C48 0.0113(6) 0.0146(6) 0.0120(5) -0.0019(4) -0.0027(4) 0.0010(5)
C49 0.0151(6) 0.0112(5) 0.0138(6) 0.0004(4) -0.0047(5) -0.0019(5)
C50 0.0127(6) 0.0133(5) 0.0107(5) 0.0004(4) -0.0037(4) -0.0041(4)
C51 0.0103(5) 0.0125(5) 0.0081(5) -0.0008(4) -0.0026(4) -0.0025(4)
C52 0.0184(7) 0.0220(7) 0.0139(6) 0.0034(5) 0.0022(5) -0.0048(5)
C53 0.0153(6) 0.0221(7) 0.0161(6) 0.0013(5) 0.0024(5) 0.0031(5)
C54 0.0077(5) 0.0116(5) 0.0087(5) -0.0020(4) -0.0014(4) -0.0018(4)
C55 0.0157(6) 0.0128(5) 0.0109(5) 0.0015(4) -0.0031(4) -0.0063(5)
C56 0.0138(6) 0.0123(5) 0.0125(5) 0.0010(4) -0.0024(4) -0.0061(5)
C57 0.0145(6) 0.0107(5) 0.0081(5) 0.0005(4) -0.0047(4) -0.0044(4)
C58 0.0143(6) 0.0115(5) 0.0100(5) 0.0016(4) -0.0046(4) -0.0037(4)
C59 0.0160(6) 0.0158(6) 0.0151(6) 0.0012(5) -0.0082(5) -0.0056(5)
C60 0.0224(7) 0.0167(6) 0.0127(6) -0.0018(5) -0.0088(5) -0.0055(5)
C61 0.0191(6) 0.0158(6) 0.0101(5) -0.0019(4) -0.0031(5) -0.0037(5)
C62 0.0137(6) 0.0134(6) 0.0093(5) 0.0015(4) -0.0032(4) -0.0033(5)
C63 0.0116(6) 0.0171(6) 0.0121(5) -0.0012(4) -0.0036(4) -0.0031(5)
C64 0.0177(7) 0.0195(7) 0.0210(7) 0.0001(5) -0.0054(5) 0.0012(5)
C65 0.0156(6) 0.0254(7) 0.0157(6) 0.0027(5) -0.0043(5) -0.0077(5)
C66 0.0137(6) 0.0180(6) 0.0119(5) -0.0024(5) -0.0007(5) -0.0049(5)
C67 0.0228(7) 0.0264(7) 0.0191(7) 0.0023(6) 0.0027(5) -0.0110(6)
C68 0.0142(6) 0.0212(7) 0.0163(6) -0.0034(5) -0.0008(5) -0.0029(5)
C69 0.0123(6) 0.0128(5) 0.0098(5) 0.0015(4) -0.0048(4) -0.0053(4)
C70 0.0122(6) 0.0140(6) 0.0126(5) 0.0005(4) -0.0033(4) -0.0063(5)
C71 0.0135(6) 0.0162(6) 0.0169(6) 0.0006(5) -0.0060(5) -0.0038(5)
C72 0.0196(6) 0.0177(6) 0.0152(6) 0.0011(5) -0.0098(5) -0.0050(5)
C73 0.0211(7) 0.0159(6) 0.0120(6) -0.0010(5) -0.0067(5) -0.0058(5)
C74 0.0147(6) 0.0116(5) 0.0123(5) 0.0005(4) -0.0043(4) -0.0053(5)
C75 0.0100(6) 0.0197(6) 0.0128(6) -0.0029(5) -0.0027(4) -0.0027(5)
C76 0.0159(6) 0.0327(8) 0.0172(6) -0.0015(6) -0.0002(5) -0.0104(6)
C77 0.0189(7) 0.0225(7) 0.0205(7) -0.0062(5) -0.0061(5) 0.0021(5)
C78 0.0152(6) 0.0139(6) 0.0116(5) -0.0024(4) -0.0039(5) -0.0036(5)
C79 0.0234(7) 0.0141(6) 0.0225(7) -0.0012(5) -0.0076(6) -0.0050(5)
C80 0.0191(7) 0.0221(7) 0.0138(6) -0.0018(5) -0.0008(5) -0.0052(5)
C81 0.0174(6) 0.0192(6) 0.0213(7) -0.0045(5) -0.0023(5) -0.0035(5)
C82 0.0191(7) 0.0223(7) 0.0232(7) 0.0011(5) -0.0019(5) -0.0083(6)
C83 0.0227(7) 0.0366(9) 0.0202(7) -0.0059(6) -0.0002(6) -0.0085(7)
C84 0.0214(7) 0.0274(7) 0.0248(7) -0.0084(6) -0.0012(5) -0.0063(6)
C85 0.0136(6) 0.0140(6) 0.0214(6) 0.0008(5) -0.0028(5) -0.0020(5)
C86 0.0153(6) 0.0219(7) 0.0203(7) -0.0021(5) -0.0006(5) -0.0045(5)
C87 0.0228(8) 0.0283(8) 0.0346(9) -0.0100(7) -0.0029(6) -0.0107(6)
C88 0.0225(8) 0.0326(8) 0.0285(8) -0.0019(6) -0.0052(6) -0.0103(6)
C89 0.0227(9) 0.0211(10) 0.0357(17) -0.0038(10) -0.0086(11) -0.0107(8)
C90 0.041(2) 0.0208(16) 0.038(2) 0.0080(16) -0.0180(19) -0.0148(14)
C91 0.0514(18) 0.023(3) 0.0500(12) 0.018(2) -0.0313(14) -0.0136(17)
C90A 0.041(4) 0.026(5) 0.045(7) 0.015(5) -0.001(5) -0.007(3)
C91A 0.0514(18) 0.023(3) 0.0500(12) 0.018(2) -0.0313(14) -0.0136(17)
C89A 0.0227(9) 0.0211(10) 0.0357(17) -0.0038(10) -0.0086(11) -0.0107(8)

loop_
_atom_type_symbol
_atom_type_description
_atom_type_scat_dispersion_real
_atom_type_scat_dispersion_imag
_atom_type_scat_source
C C 0.0033 0.0016 'International Tables Vol C Tables 4.2.6.8 and 6.1.1.4'
H H 0.0000 0.0000 'International Tables Vol C Tables 4.2.6.8 and 6.1.1.4'
Cl Cl 0.1484 0.1585 'International Tables Vol C Tables 4.2.6.8 and 6.1.1.4'
N N 0.0061 0.0033 'International Tables Vol C Tables 4.2.6.8 and 6.1.1.4'
Ni Ni 0.3393 1.1124 'International Tables Vol C Tables 4.2.6.8 and 6.1.1.4'
O O 0.0106 0.0060 'International Tables Vol C Tables 4.2.6.8 and 6.1.1.4'

loop_
_geom_angle_atom_site_label_1
_geom_angle_atom_site_label_2
_geom_angle_atom_site_label_3
_geom_angle
_geom_angle_site_symmetry_1
_geom_angle_site_symmetry_3
_geom_angle_publ_flag
N1 Ni1 Cl1 92.40(3) . . ?
C11 Ni1 Cl1 170.52(4) . . ?
C11 Ni1 N1 83.81(5) . . ?
C14 Ni1 Cl1 87.49(4) . . ?
C14 Ni1 N1 175.02(5) . . ?
C14 Ni1 C11 97.04(5) . . ?
C3 O1 C12 116.21(10) . . ?
C8 O2 C13 116.47(10) . . ?
C1 N1 Ni1 126.53(9) . . ?
C1 N1 C5 117.93(10) . . ?
C5 N1 Ni1 115.51(8) . . ?
C14 N2 C16 111.24(10) . . ?
C14 N2 C29 127.32(10) . . ?
C16 N2 C29 121.44(10) . . ?
C14 N3 C15 111.04(10) . . ?
C14 N3 C17 127.59(10) . . ?
C15 N3 C17 121.36(10) . . ?
N1 C1 H1 118.2 . . ?
N1 C1 C2 123.65(12) . . ?
C2 C1 H1 118.2 . . ?
C1 C2 H2 120.9 . . ?
C1 C2 C3 118.27(11) . . ?
C3 C2 H2 120.9 . . ?
O1 C3 C2 123.98(11) . . ?
O1 C3 C4 116.96(11) . . ?
C2 C3 C4 119.06(11) . . ?
C3 C4 H4 120.4 . . ?
C5 C4 C3 119.23(11) . . ?
C5 C4 H4 120.4 . . ?
N1 C5 C4 121.73(11) . . ?
N1 C5 C6 111.84(10) . . ?
C4 C5 C6 126.41(11) . . ?
C7 C6 C5 122.11(11) . . ?
C7 C6 C11 123.31(11) . . ?
C11 C6 C5 114.56(11) . . ?
C6 C7 H7 120.6 . . ?
C8 C7 C6 118.89(11) . . ?
C8 C7 H7 120.6 . . ?
O2 C8 C7 124.26(11) . . ?
O2 C8 C9 116.15(11) . . ?
C7 C8 C9 119.59(11) . . ?
C8 C9 H9 119.7 . . ?
C10 C9 C8 120.55(11) . . ?
C10 C9 H9 119.7 . . ?
C9 C10 H10 118.9 . . ?
C9 C10 C11 122.20(11) . . ?
C11 C10 H10 118.9 . . ?
C6 C11 Ni1 113.16(9) . . ?
C10 C11 Ni1 131.03(9) . . ?
C10 C11 C6 115.45(11) . . ?
O1 C12 H12A 109.5 . . ?
O1 C12 H12B 109.5 . . ?
O1 C12 H12C 109.5 . . ?
H12A C12 H12B 109.5 . . ?
H12A C12 H12C 109.5 . . ?
H12B C12 H12C 109.5 . . ?
O2 C13 H13A 109.5 . . ?
O2 C13 H13B 109.5 . . ?
O2 C13 H13C 109.5 . . ?
H13A C13 H13B 109.5 . . ?
H13A C13 H13C 109.5 . . ?
H13B C13 H13C 109.5 . . ?
N2 C14 Ni1 127.32(9) . . ?
N3 C14 Ni1 127.89(9) . . ?
N3 C14 N2 103.69(10) . . ?
N3 C15 H15 126.4 . . ?
C16 C15 N3 107.21(11) . . ?
C16 C15 H15 126.4 . . ?
N2 C16 H16 126.6 . . ?
C15 C16 N2 106.81(11) . . ?
C15 C16 H16 126.6 . . ?
C18 C17 N3 118.71(11) . . ?
C22 C17 N3 118.98(11) . . ?
C22 C17 C18 122.12(11) . . ?
C17 C18 C23 121.87(11) . . ?
C19 C18 C17 117.69(12) . . ?
C19 C18 C23 120.36(12) . . ?
C18 C19 H19 119.2 . . ?
C20 C19 C18 121.52(12) . . ?
C20 C19 H19 119.2 . . ?
C19 C20 H20 120.2 . . ?
C21 C20 C19 119.52(12) . . ?
C21 C20 H20 120.2 . . ?
C20 C21 H21 119.1 . . ?
C20 C21 C22 121.89(12) . . ?
C22 C21 H21 119.1 . . ?
C17 C22 C26 124.17(11) . . ?
C21 C22 C17 117.25(11) . . ?
C21 C22 C26 118.56(11) . . ?
C18 C23 H23 107.2 . . ?
C18 C23 C24 110.26(12) . . ?
C18 C23 C25 114.08(12) . . ?
C24 C23 H23 107.2 . . ?
C25 C23 H23 107.2 . . ?
C25 C23 C24 110.60(12) . . ?
C23 C24 H24A 109.5 . . ?
C23 C24 H24B 109.5 . . ?
C23 C24 H24C 109.5 . . ?
H24A C24 H24B 109.5 . . ?
H24A C24 H24C 109.5 . . ?
H24B C24 H24C 109.5 . . ?
C23 C25 H25A 109.5 . . ?
C23 C25 H25B 109.5 . . ?
C23 C25 H25C 109.5 . . ?
H25A C25 H25B 109.5 . . ?
H25A C25 H25C 109.5 . . ?
H25B C25 H25C 109.5 . . ?
C22 C26 H26 108.4 . . ?
C22 C26 C27 110.11(10) . . ?
C22 C26 C28 112.43(11) . . ?
C27 C26 H26 108.4 . . ?
C27 C26 C28 109.07(11) . . ?
C28 C26 H26 108.4 . . ?
C26 C27 H27A 109.5 . . ?
C26 C27 H27B 109.5 . . ?
C26 C27 H27C 109.5 . . ?
H27A C27 H27B 109.5 . . ?
H27A C27 H27C 109.5 . . ?
H27B C27 H27C 109.5 . . ?
C26 C28 H28A 109.5 . . ?
C26 C28 H28B 109.5 . . ?
C26 C28 H28C 109.5 . . ?
H28A C28 H28B 109.5 . . ?
H28A C28 H28C 109.5 . . ?
H28B C28 H28C 109.5 . . ?
C30 C29 N2 118.50(11) . . ?
C34 C29 N2 119.22(11) . . ?
C34 C29 C30 122.13(11) . . ?
C29 C30 C35 124.39(11) . . ?
C31 C30 C29 117.54(12) . . ?
C31 C30 C35 118.00(11) . . ?
C30 C31 H31 119.3 . . ?
C32 C31 C30 121.32(13) . . ?
C32 C31 H31 119.3 . . ?
C31 C32 H32 120.1 . . ?
C31 C32 C33 119.90(13) . . ?
C33 C32 H32 120.1 . . ?
C32 C33 H33 119.2 . . ?
C32 C33 C34 121.54(13) . . ?
C34 C33 H33 119.2 . . ?
C29 C34 C38 123.73(11) . . ?
C33 C34 C29 117.41(12) . . ?
C33 C34 C38 118.64(12) . . ?
C30 C35 H35 108.3 . . ?
C30 C35 C36 110.06(11) . . ?
C30 C35 C37 112.71(11) . . ?
C36 C35 H35 108.3 . . ?
C37 C35 H35 108.3 . . ?
C37 C35 C36 109.01(11) . . ?
C35 C36 H36A 109.5 . . ?
C35 C36 H36B 109.5 . . ?
C35 C36 H36C 109.5 . . ?
H36A C36 H36B 109.5 . . ?
H36A C36 H36C 109.5 . . ?
H36B C36 H36C 109.5 . . ?
C35 C37 H37A 109.5 . . ?
C35 C37 H37B 109.5 . . ?
C35 C37 H37C 109.5 . . ?
H37A C37 H37B 109.5 . . ?
H37A C37 H37C 109.5 . . ?
H37B C37 H37C 109.5 . . ?
C34 C38 H38 108.1 . . ?
C34 C38 C39 109.61(11) . . ?
C34 C38 C40 112.63(11) . . ?
C39 C38 H38 108.1 . . ?
C40 C38 H38 108.1 . . ?
C40 C38 C39 110.31(12) . . ?
C38 C39 H39A 109.5 . . ?
C38 C39 H39B 109.5 . . ?
C38 C39 H39C 109.5 . . ?
H39A C39 H39B 109.5 . . ?
H39A C39 H39C 109.5 . . ?
H39B C39 H39C 109.5 . . ?
C38 C40 H40A 109.5 . . ?
C38 C40 H40B 109.5 . . ?
C38 C40 H40C 109.5 . . ?
H40A C40 H40B 109.5 . . ?
H40A C40 H40C 109.5 . . ?
H40B C40 H40C 109.5 . . ?
N4 Ni2 Cl2 94.92(3) . . ?
C51 Ni2 Cl2 175.54(4) . . ?
C51 Ni2 N4 83.72(5) . . ?
C54 Ni2 Cl2 90.81(4) . . ?
C54 Ni2 N4 173.91(5) . . ?
C54 Ni2 C51 90.72(5) . . ?
C43 O3 C52 118.02(10) . . ?
C48 O4 C53 116.33(10) . . ?
C81 O5 C87 117.63(12) . . ?
C90 O6 C89 112.2(2) . . ?
C89A O6 C90A 115.1(6) . . ?
C41 N4 Ni2 126.15(8) . . ?
C41 N4 C45 117.95(10) . . ?
C45 N4 Ni2 115.54(8) . . ?
C54 N5 C55 110.56(10) . . ?
C54 N5 C57 125.37(10) . . ?
C55 N5 C57 121.44(10) . . ?
C54 N6 C56 111.12(10) . . ?
C54 N6 C69 126.10(10) . . ?
C56 N6 C69 121.15(10) . . ?
N4 C41 H41 118.3 . . ?
N4 C41 C42 123.40(11) . . ?
C42 C41 H41 118.3 . . ?
C41 C42 H42 120.6 . . ?
C41 C42 C43 118.77(11) . . ?
C43 C42 H42 120.6 . . ?
O3 C43 C42 115.93(11) . . ?
O3 C43 C44 125.29(11) . . ?
C44 C43 C42 118.78(11) . . ?
C43 C44 H44 120.5 . . ?
C43 C44 C45 118.99(11) . . ?
C45 C44 H44 120.5 . . ?
N4 C45 C44 122.07(11) . . ?
N4 C45 C46 112.36(10) . . ?
C44 C45 C46 125.49(11) . . ?
C47 C46 C45 122.11(11) . . ?
C47 C46 C51 123.15(11) . . ?
C51 C46 C45 114.74(11) . . ?
C46 C47 H47 120.4 . . ?
C48 C47 C46 119.11(11) . . ?
C48 C47 H47 120.4 . . ?
O4 C48 C47 124.43(12) . . ?
O4 C48 C49 115.90(11) . . ?
C47 C48 C49 119.67(11) . . ?
C48 C49 H49 119.9 . . ?
C50 C49 C48 120.10(12) . . ?
C50 C49 H49 119.9 . . ?
C49 C50 H50 118.6 . . ?
C49 C50 C51 122.78(11) . . ?
C51 C50 H50 118.6 . . ?
C46 C51 Ni2 113.43(9) . . ?
C50 C51 Ni2 131.17(9) . . ?
C50 C51 C46 115.18(11) . . ?
O3 C52 H52A 109.5 . . ?
O3 C52 H52B 109.5 . . ?
O3 C52 H52C 109.5 . . ?
H52A C52 H52B 109.5 . . ?
H52A C52 H52C 109.5 . . ?
H52B C52 H52C 109.5 . . ?
O4 C53 H53A 109.5 . . ?
O4 C53 H53B 109.5 . . ?
O4 C53 H53C 109.5 . . ?
H53A C53 H53B 109.5 . . ?
H53A C53 H53C 109.5 . . ?
H53B C53 H53C 109.5 . . ?
N5 C54 Ni2 127.38(9) . . ?
N6 C54 Ni2 127.82(9) . . ?
N6 C54 N5 104.31(10) . . ?
N5 C55 H55 126.4 . . ?
C56 C55 N5 107.25(11) . . ?
C56 C55 H55 126.4 . . ?
N6 C56 H56 126.7 . . ?
C55 C56 N6 106.69(11) . . ?
C55 C56 H56 126.7 . . ?
C58 C57 N5 121.44(11) . . ?
C58 C57 C62 121.77(11) . . ?
C62 C57 N5 116.77(11) . . ?
C57 C58 C59 117.76(11) . . ?
C57 C58 C63 123.90(11) . . ?
C59 C58 C63 118.33(11) . . ?
C58 C59 H59 119.2 . . ?
C60 C59 C58 121.68(12) . . ?
C60 C59 H59 119.2 . . ?
C59 C60 H60 120.3 . . ?
C59 C60 C61 119.39(12) . . ?
C61 C60 H60 120.3 . . ?
C60 C61 H61 119.2 . . ?
C60 C61 C62 121.68(12) . . ?
C62 C61 H61 119.2 . . ?
C57 C62 C66 124.47(11) . . ?
C61 C62 C57 117.71(12) . . ?
C61 C62 C66 117.82(11) . . ?
C58 C63 H63 107.9 . . ?
C58 C63 C64 111.32(11) . . ?
C58 C63 C65 111.12(11) . . ?
C64 C63 H63 107.9 . . ?
C64 C63 C65 110.46(11) . . ?
C65 C63 H63 107.9 . . ?
C63 C64 H64A 109.5 . . ?
C63 C64 H64B 109.5 . . ?
C63 C64 H64C 109.5 . . ?
H64A C64 H64B 109.5 . . ?
H64A C64 H64C 109.5 . . ?
H64B C64 H64C 109.5 . . ?
C63 C65 H65A 109.5 . . ?
C63 C65 H65B 109.5 . . ?
C63 C65 H65C 109.5 . . ?
H65A C65 H65B 109.5 . . ?
H65A C65 H65C 109.5 . . ?
H65B C65 H65C 109.5 . . ?
C62 C66 H66 108.1 . . ?
C62 C66 C67 109.89(11) . . ?
C62 C66 C68 111.89(11) . . ?
C67 C66 H66 108.1 . . ?
C68 C66 H66 108.1 . . ?
C68 C66 C67 110.62(11) . . ?
C66 C67 H67A 109.5 . . ?
C66 C67 H67B 109.5 . . ?
C66 C67 H67C 109.5 . . ?
H67A C67 H67B 109.5 . . ?
H67A C67 H67C 109.5 . . ?
H67B C67 H67C 109.5 . . ?
C66 C68 H68A 109.5 . . ?
C66 C68 H68B 109.5 . . ?
C66 C68 H68C 109.5 . . ?
H68A C68 H68B 109.5 . . ?
H68A C68 H68C 109.5 . . ?
H68B C68 H68C 109.5 . . ?
C70 C69 N6 117.45(11) . . ?
C74 C69 N6 120.17(11) . . ?
C74 C69 C70 122.13(11) . . ?
C69 C70 C75 123.07(11) . . ?
C71 C70 C69 117.74(11) . . ?
C71 C70 C75 119.15(11) . . ?
C70 C71 H71 119.5 . . ?
C72 C71 C70 121.05(12) . . ?
C72 C71 H71 119.5 . . ?
C71 C72 H72 119.9 . . ?
C73 C72 C71 120.14(12) . . ?
C73 C72 H72 119.9 . . ?
C72 C73 H73 119.3 . . ?
C72 C73 C74 121.39(12) . . ?
C74 C73 H73 119.3 . . ?
C69 C74 C78 123.89(11) . . ?
C73 C74 C69 117.44(12) . . ?
C73 C74 C78 118.51(11) . . ?
C70 C75 H75 107.9 . . ?
C70 C75 C76 109.91(11) . . ?
C70 C75 C77 112.70(11) . . ?
C76 C75 H75 107.9 . . ?
C77 C75 H75 107.9 . . ?
C77 C75 C76 110.36(11) . . ?
C75 C76 H76A 109.5 . . ?
C75 C76 H76B 109.5 . . ?
C75 C76 H76C 109.5 . . ?
H76A C76 H76B 109.5 . . ?
H76A C76 H76C 109.5 . . ?
H76B C76 H76C 109.5 . . ?
C75 C77 H77A 109.5 . . ?
C75 C77 H77B 109.5 . . ?
C75 C77 H77C 109.5 . . ?
H77A C77 H77B 109.5 . . ?
H77A C77 H77C 109.5 . . ?
H77B C77 H77C 109.5 . . ?
C74 C78 H78 108.0 . . ?
C74 C78 C79 109.39(11) . . ?
C74 C78 C80 112.99(11) . . ?
C79 C78 H78 108.0 . . ?
C80 C78 H78 108.0 . . ?
C80 C78 C79 110.17(11) . . ?
C78 C79 H79A 109.5 . . ?
C78 C79 H79B 109.5 . . ?
C78 C79 H79C 109.5 . . ?
H79A C79 H79B 109.5 . . ?
H79A C79 H79C 109.5 . . ?
H79B C79 H79C 109.5 . . ?
C78 C80 H80A 109.5 . . ?
C78 C80 H80B 109.5 . . ?
C78 C80 H80C 109.5 . . ?
H80A C80 H80B 109.5 . . ?
H80A C80 H80C 109.5 . . ?
H80B C80 H80C 109.5 . . ?
O5 C81 C82 124.82(13) . . ?
O5 C81 C86 115.27(13) . . ?
C82 C81 C86 119.90(13) . . ?
C81 C82 H82 121.3 . . ?
C81 C82 C83 117.37(13) . . ?
C83 C82 H82 121.3 . . ?
C82 C83 H83 118.2 . . ?
C84 C83 C82 123.67(14) . . ?
C84 C83 H83 118.2 . . ?
C83 C84 H84 120.7 . . ?
C83 C84 C85 118.59(13) . . ?
C85 C84 H84 120.7 . . ?
N84 C85 C85 119.41(16) . 2_755 ?
N84 C85 C86 120.14(13) . . ?
C84 C85 C85 119.41(16) . 2_755 ?
C84 C85 C86 120.14(13) . . ?
C86 C85 C85 120.44(15) . 2_755 ?
C81 C86 H86 119.8 . . ?
C85 C86 C81 120.32(13) . . ?
C85 C86 H86 119.8 . . ?
O5 C87 H87A 109.5 . . ?
O5 C87 H87B 109.5 . . ?
O5 C87 H87C 109.5 . . ?
H87A C87 H87B 109.5 . . ?
H87A C87 H87C 109.5 . . ?
H87B C87 H87C 109.5 . . ?
H88A C88 H88B 109.5 . . ?
H88A C88 H88C 109.5 . . ?
H88B C88 H88C 109.5 . . ?
H88D C88 H88E 109.5 . . ?
H88D C88 H88F 109.5 . . ?
H88E C88 H88F 109.5 . . ?
C89 C88 H88A 109.5 . . ?
C89 C88 H88B 109.5 . . ?
C89 C88 H88C 109.5 . . ?
C89A C88 H88D 109.5 . . ?
C89A C88 H88E 109.5 . . ?
C89A C88 H88F 109.5 . . ?
O6 C89 C88 109.92(17) . . ?
O6 C89 H89A 109.7 . . ?
O6 C89 H89B 109.7 . . ?
C88 C89 H89A 109.7 . . ?
C88 C89 H89B 109.7 . . ?
H89A C89 H89B 108.2 . . ?
O6 C90 H90A 110.1 . . ?
O6 C90 H90B 110.1 . . ?
O6 C90 C91A 108.1(4) . . ?
H90A C90 H90B 108.4 . . ?
C91A C90 H90A 110.1 . . ?
C91A C90 H90B 110.1 . . ?
H91A C91 H91B 109.5 . . ?
H91A C91 H91C 109.5 . . ?
H91B C91 H91C 109.5 . . ?
C90A C91 H91A 109.5 . . ?
C90A C91 H91B 109.5 . . ?
C90A C91 H91C 109.5 . . ?
O6 C90A H90C 108.5 . . ?
O6 C90A H90D 108.5 . . ?
C91 C90A O6 114.9(11) . . ?
C91 C90A H90C 108.5 . . ?
C91 C90A H90D 108.5 . . ?
H90C C90A H90D 107.5 . . ?
C90 C91A H91D 109.5 . . ?
C90 C91A H91E 109.5 . . ?
C90 C91A H91F 109.5 . . ?
H91D C91A H91E 109.5 . . ?
H91D C91A H91F 109.5 . . ?
H91E C91A H91F 109.5 . . ?
O6 C89A C88 112.4(6) . . ?
O6 C89A H89C 109.1 . . ?
O6 C89A H89D 109.1 . . ?
C88 C89A H89C 109.1 . . ?
C88 C89A H89D 109.1 . . ?
H89C C89A H89D 107.9 . . ?

loop_
_geom_bond_atom_site_label_1
_geom_bond_atom_site_label_2
_geom_bond_distance
_geom_bond_site_symmetry_2
_geom_bond_publ_flag
Ni1 Cl1 2.2434(3) . ?
Ni1 N1 1.9377(10) . ?
Ni1 C11 1.9011(12) . ?
Ni1 C14 1.8854(12) . ?
O1 C3 1.3515(14) . ?
O1 C12 1.4434(15) . ?
O2 C8 1.3795(15) . ?
O2 C13 1.4341(16) . ?
N1 C1 1.3415(15) . ?
N1 C5 1.3637(15) . ?
N2 C14 1.3732(15) . ?
N2 C16 1.3907(16) . ?
N2 C29 1.4481(15) . ?
N3 C14 1.3720(15) . ?
N3 C15 1.3905(15) . ?
N3 C17 1.4522(15) . ?
C1 H1 0.9500 . ?
C1 C2 1.3830(17) . ?
C2 H2 0.9500 . ?
C2 C3 1.3882(17) . ?
C3 C4 1.3962(17) . ?
C4 H4 0.9500 . ?
C4 C5 1.3862(17) . ?
C5 C6 1.4698(16) . ?
C6 C7 1.4026(17) . ?
C6 C11 1.4122(17) . ?
C7 H7 0.9500 . ?
C7 C8 1.3881(17) . ?
C8 C9 1.3951(17) . ?
C9 H9 0.9500 . ?
C9 C10 1.3912(17) . ?
C10 H10 0.9500 . ?
C10 C11 1.4051(17) . ?
C12 H12A 0.9800 . ?
C12 H12B 0.9800 . ?
C12 H12C 0.9800 . ?
C13 H13A 0.9800 . ?
C13 H13B 0.9800 . ?
C13 H13C 0.9800 . ?
C15 H15 0.9500 . ?
C15 C16 1.3451(17) . ?
C16 H16 0.9500 . ?
C17 C18 1.4066(17) . ?
C17 C22 1.4063(17) . ?
C18 C19 1.3965(17) . ?
C18 C23 1.5121(18) . ?
C19 H19 0.9500 . ?
C19 C20 1.3843(19) . ?
C20 H20 0.9500 . ?
C20 C21 1.3823(19) . ?
C21 H21 0.9500 . ?
C21 C22 1.3997(17) . ?
C22 C26 1.5200(18) . ?
C23 H23 1.0000 . ?
C23 C24 1.528(2) . ?
C23 C25 1.525(2) . ?
C24 H24A 0.9800 . ?
C24 H24B 0.9800 . ?
C24 H24C 0.9800 . ?
C25 H25A 0.9800 . ?
C25 H25B 0.9800 . ?
C25 H25C 0.9800 . ?
C26 H26 1.0000 . ?
C26 C27 1.5352(18) . ?
C26 C28 1.5359(18) . ?
C27 H27A 0.9800 . ?
C27 H27B 0.9800 . ?
C27 H27C 0.9800 . ?
C28 H28A 0.9800 . ?
C28 H28B 0.9800 . ?
C28 H28C 0.9800 . ?
C29 C30 1.4087(17) . ?
C29 C34 1.4057(17) . ?
C30 C31 1.3995(18) . ?
C30 C35 1.5255(18) . ?
C31 H31 0.9500 . ?
C31 C32 1.383(2) . ?
C32 H32 0.9500 . ?
C32 C33 1.384(2) . ?
C33 H33 0.9500 . ?
C33 C34 1.3975(18) . ?
C34 C38 1.5212(18) . ?
C35 H35 1.0000 . ?
C35 C36 1.5418(19) . ?
C35 C37 1.5353(19) . ?
C36 H36A 0.9800 . ?
C36 H36B 0.9800 . ?
C36 H36C 0.9800 . ?
C37 H37A 0.9800 . ?
C37 H37B 0.9800 . ?
C37 H37C 0.9800 . ?
C38 H38 1.0000 . ?
C38 C39 1.536(2) . ?
C38 C40 1.5331(19) . ?
C39 H39A 0.9800 . ?
C39 H39B 0.9800 . ?
C39 H39C 0.9800 . ?
C40 H40A 0.9800 . ?
C40 H40B 0.9800 . ?
C40 H40C 0.9800 . ?
Ni2 Cl2 2.2307(3) . ?
Ni2 N4 1.9520(10) . ?
Ni2 C51 1.9137(12) . ?
Ni2 C54 1.8625(12) . ?
O3 C43 1.3500(15) . ?
O3 C52 1.4404(16) . ?
O4 C48 1.3775(15) . ?
O4 C53 1.4292(17) . ?
O5 C81 1.3580(17) . ?
O5 C87 1.4354(18) . ?
O6 C89 1.451(3) . ?
O6 C90 1.379(5) . ?
O6 C90A 1.512(14) . ?
O6 C89A 1.322(10) . ?
N4 C41 1.3467(16) . ?
N4 C45 1.3620(15) . ?
N5 C54 1.3699(15) . ?
N5 C55 1.3996(15) . ?
N5 C57 1.4612(15) . ?
N6 C54 1.3689(15) . ?
N6 C56 1.3961(15) . ?
N6 C69 1.4573(15) . ?
N84 C85 1.3731(19) . ?
C41 H41 0.9500 . ?
C41 C42 1.3789(17) . ?
C42 H42 0.9500 . ?
C42 C43 1.3998(17) . ?
C43 C44 1.3938(17) . ?
C44 H44 0.9500 . ?
C44 C45 1.3963(17) . ?
C45 C46 1.4678(17) . ?
C46 C47 1.4036(17) . ?
C46 C51 1.4126(17) . ?
C47 H47 0.9500 . ?
C47 C48 1.3889(18) . ?
C48 C49 1.3981(18) . ?
C49 H49 0.9500 . ?
C49 C50 1.3876(17) . ?
C50 H50 0.9500 . ?
C50 C51 1.4093(17) . ?
C52 H52A 0.9800 . ?
C52 H52B 0.9800 . ?
C52 H52C 0.9800 . ?
C53 H53A 0.9800 . ?
C53 H53B 0.9800 . ?
C53 H53C 0.9800 . ?
C55 H55 0.9500 . ?
C55 C56 1.3467(17) . ?
C56 H56 0.9500 . ?
C57 C58 1.4004(17) . ?
C57 C62 1.4104(17) . ?
C58 C59 1.4024(17) . ?
C58 C63 1.5135(17) . ?
C59 H59 0.9500 . ?
C59 C60 1.3821(19) . ?
C60 H60 0.9500 . ?
C60 C61 1.3844(19) . ?
C61 H61 0.9500 . ?
C61 C62 1.3975(17) . ?
C62 C66 1.5225(18) . ?
C63 H63 1.0000 . ?
C63 C64 1.5333(19) . ?
C63 C65 1.5335(18) . ?
C64 H64A 0.9800 . ?
C64 H64B 0.9800 . ?
C64 H64C 0.9800 . ?
C65 H65A 0.9800 . ?
C65 H65B 0.9800 . ?
C65 H65C 0.9800 . ?
C66 H66 1.0000 . ?
C66 C67 1.5372(19) . ?
C66 C68 1.5337(19) . ?
C67 H67A 0.9800 . ?
C67 H67B 0.9800 . ?
C67 H67C 0.9800 . ?
C68 H68A 0.9800 . ?
C68 H68B 0.9800 . ?
C68 H68C 0.9800 . ?
C69 C70 1.4132(17) . ?
C69 C74 1.4049(17) . ?
C70 C71 1.3974(18) . ?
C70 C75 1.5225(17) . ?
C71 H71 0.9500 . ?
C71 C72 1.3880(18) . ?
C72 H72 0.9500 . ?
C72 C73 1.3841(19) . ?
C73 H73 0.9500 . ?
C73 C74 1.4021(18) . ?
C74 C78 1.5177(18) . ?
C75 H75 1.0000 . ?
C75 C76 1.5396(19) . ?
C75 C77 1.5355(19) . ?
C76 H76A 0.9800 . ?
C76 H76B 0.9800 . ?
C76 H76C 0.9800 . ?
C77 H77A 0.9800 . ?
C77 H77B 0.9800 . ?
C77 H77C 0.9800 . ?
C78 H78 1.0000 . ?
C78 C79 1.5362(18) . ?
C78 C80 1.5354(18) . ?
C79 H79A 0.9800 . ?
C79 H79B 0.9800 . ?
C79 H79C 0.9800 . ?
C80 H80A 0.9800 . ?
C80 H80B 0.9800 . ?
C80 H80C 0.9800 . ?
C81 C82 1.381(2) . ?
C81 C86 1.397(2) . ?
C82 H82 0.9500 . ?
C82 C83 1.397(2) . ?
C83 H83 0.9500 . ?
C83 C84 1.356(2) . ?
C84 H84 0.9500 . ?
C84 C85 1.3731(19) . ?
C85 C85 1.499(3) 2_755 ?
C85 C86 1.3910(19) . ?
C86 H86 0.9500 . ?
C87 H87A 0.9800 . ?
C87 H87B 0.9800 . ?
C87 H87C 0.9800 . ?
C88 H88A 0.9800 . ?
C88 H88B 0.9800 . ?
C88 H88C 0.9800 . ?
C88 H88D 0.9800 . ?
C88 H88E 0.9800 . ?
C88 H88F 0.9800 . ?
C88 C89 1.475(3) . ?
C88 C89A 1.557(7) . ?
C89 H89A 0.9900 . ?
C89 H89B 0.9900 . ?
C90 H90A 0.9900 . ?
C90 H90B 0.9900 . ?
C90 C91A 1.500(5) . ?
C91 H91A 0.9800 . ?
C91 H91B 0.9800 . ?
C91 H91C 0.9800 . ?
C91 C90A 1.497(8) . ?
C90A H90C 0.9900 . ?
C90A H90D 0.9900 . ?
C91A H91D 0.9800 . ?
C91A H91E 0.9800 . ?
C91A H91F 0.9800 . ?
C89A H89C 0.9900 . ?
C89A H89D 0.9900 . ?

loop_
_geom_torsion_atom_site_label_1
_geom_torsion_atom_site_label_2
_geom_torsion_atom_site_label_3
_geom_torsion_atom_site_label_4
_geom_torsion
_geom_torsion_site_symmetry_1
_geom_torsion_site_symmetry_2
_geom_torsion_site_symmetry_3
_geom_torsion_site_symmetry_4
_geom_torsion_publ_flag
Ni1 N1 C1 C2 175.37(10) . . . . ?
Ni1 N1 C5 C4 -174.41(9) . . . . ?
Ni1 N1 C5 C6 7.05(13) . . . . ?
Cl1 Ni1 C14 N2 110.83(10) . . . . ?
Cl1 Ni1 C14 N3 -55.18(10) . . . . ?
O1 C3 C4 C5 178.74(11) . . . . ?
O2 C8 C9 C10 -177.75(11) . . . . ?
N1 C1 C2 C3 -0.6(2) . . . . ?
N1 C5 C6 C7 178.64(11) . . . . ?
N1 C5 C6 C11 0.63(15) . . . . ?
N2 C29 C30 C31 178.52(11) . . . . ?
N2 C29 C30 C35 1.63(18) . . . . ?
N2 C29 C34 C33 179.76(11) . . . . ?
N2 C29 C34 C38 -5.63(18) . . . . ?
N3 C15 C16 N2 0.67(14) . . . . ?
N3 C17 C18 C19 -175.65(11) . . . . ?
N3 C17 C18 C23 0.95(17) . . . . ?
N3 C17 C22 C21 174.59(11) . . . . ?
N3 C17 C22 C26 -3.40(17) . . . . ?
C1 N1 C5 C4 3.80(18) . . . . ?
C1 N1 C5 C6 -174.74(11) . . . . ?
C1 C2 C3 O1 -177.63(12) . . . . ?
C1 C2 C3 C4 2.72(18) . . . . ?
C2 C3 C4 C5 -1.58(18) . . . . ?
C3 C4 C5 N1 -1.75(18) . . . . ?
C3 C4 C5 C6 176.57(11) . . . . ?
C4 C5 C6 C7 0.18(19) . . . . ?
C4 C5 C6 C11 -177.82(12) . . . . ?
C5 N1 C1 C2 -2.62(19) . . . . ?
C5 C6 C7 C8 -177.43(11) . . . . ?
C5 C6 C11 Ni1 -8.03(13) . . . . ?
C5 C6 C11 C10 178.10(11) . . . . ?
C6 C7 C8 O2 177.99(11) . . . . ?
C6 C7 C8 C9 -1.21(18) . . . . ?
C7 C6 C11 Ni1 173.99(10) . . . . ?
C7 C6 C11 C10 0.12(18) . . . . ?
C7 C8 C9 C10 1.52(19) . . . . ?
C8 C9 C10 C11 -1.00(19) . . . . ?
C9 C10 C11 Ni1 -172.35(10) . . . . ?
C9 C10 C11 C6 0.17(18) . . . . ?
C11 Ni1 C14 N2 -77.52(11) . . . . ?
C11 Ni1 C14 N3 116.47(11) . . . . ?
C11 C6 C7 C8 0.41(19) . . . . ?
C12 O1 C3 C2 9.54(17) . . . . ?
C12 O1 C3 C4 -170.80(11) . . . . ?
C13 O2 C8 C7 -12.50(18) . . . . ?
C13 O2 C8 C9 166.73(11) . . . . ?
C14 N2 C16 C15 -1.15(14) . . . . ?
C14 N2 C29 C30 115.94(14) . . . . ?
C14 N2 C29 C34 -68.42(17) . . . . ?
C14 N3 C15 C16 0.01(14) . . . . ?
C14 N3 C17 C18 -70.28(16) . . . . ?
C14 N3 C17 C22 114.56(13) . . . . ?
C15 N3 C14 Ni1 167.90(9) . . . . ?
C15 N3 C14 N2 -0.69(13) . . . . ?
C15 N3 C17 C18 110.09(13) . . . . ?
C15 N3 C17 C22 -65.07(15) . . . . ?
C16 N2 C14 Ni1 -167.56(9) . . . . ?
C16 N2 C14 N3 1.11(13) . . . . ?
C16 N2 C29 C30 -64.20(16) . . . . ?
C16 N2 C29 C34 111.44(13) . . . . ?
C17 N3 C14 Ni1 -11.76(18) . . . . ?
C17 N3 C14 N2 179.65(11) . . . . ?
C17 N3 C15 C16 179.70(11) . . . . ?
C17 C18 C19 C20 1.51(19) . . . . ?
C17 C18 C23 C24 -83.38(16) . . . . ?
C17 C18 C23 C25 151.48(13) . . . . ?
C17 C22 C26 C27 105.56(13) . . . . ?
C17 C22 C26 C28 -132.59(12) . . . . ?
C18 C17 C22 C21 -0.40(17) . . . . ?
C18 C17 C22 C26 -178.39(11) . . . . ?
C18 C19 C20 C21 -1.3(2) . . . . ?
C19 C18 C23 C24 93.14(15) . . . . ?
C19 C18 C23 C25 -32.01(18) . . . . ?
C19 C20 C21 C22 0.2(2) . . . . ?
C20 C21 C22 C17 0.64(18) . . . . ?
C20 C21 C22 C26 178.75(12) . . . . ?
C21 C22 C26 C27 -72.41(14) . . . . ?
C21 C22 C26 C28 49.44(15) . . . . ?
C22 C17 C18 C19 -0.65(18) . . . . ?
C22 C17 C18 C23 175.95(11) . . . . ?
C23 C18 C19 C20 -175.14(12) . . . . ?
C29 N2 C14 Ni1 12.31(18) . . . . ?
C29 N2 C14 N3 -179.01(11) . . . . ?
C29 N2 C16 C15 178.97(11) . . . . ?
C29 C30 C31 C32 0.6(2) . . . . ?
C29 C30 C35 C36 105.17(14) . . . . ?
C29 C30 C35 C37 -132.92(13) . . . . ?
C29 C34 C38 C39 -100.73(15) . . . . ?
C29 C34 C38 C40 136.05(13) . . . . ?
C30 C29 C34 C33 -4.77(19) . . . . ?
C30 C29 C34 C38 169.84(12) . . . . ?
C30 C31 C32 C33 -2.4(2) . . . . ?
C31 C30 C35 C36 -71.71(15) . . . . ?
C31 C30 C35 C37 50.21(16) . . . . ?
C31 C32 C33 C34 0.5(2) . . . . ?
C32 C33 C34 C29 3.0(2) . . . . ?
C32 C33 C34 C38 -171.93(13) . . . . ?
C33 C34 C38 C39 73.82(15) . . . . ?
C33 C34 C38 C40 -49.40(17) . . . . ?
C34 C29 C30 C31 3.02(19) . . . . ?
C34 C29 C30 C35 -173.87(12) . . . . ?
C35 C30 C31 C32 177.73(13) . . . . ?
Ni2 N4 C41 C42 -171.63(9) . . . . ?
Ni2 N4 C45 C44 172.19(9) . . . . ?
Ni2 N4 C45 C46 -4.68(13) . . . . ?
Cl2 Ni2 C54 N5 -84.44(10) . . . . ?
Cl2 Ni2 C54 N6 104.86(10) . . . . ?
O3 C43 C44 C45 -177.03(11) . . . . ?
O4 C48 C49 C50 -179.16(11) . . . . ?
O5 C81 C82 C83 -179.72(15) . . . . ?
O5 C81 C86 C85 178.85(13) . . . . ?
N4 C41 C42 C43 0.76(19) . . . . ?
N4 C45 C46 C47 -174.12(11) . . . . ?
N4 C45 C46 C51 5.25(15) . . . . ?
N5 C55 C56 N6 0.40(14) . . . . ?
N5 C57 C58 C59 -179.45(11) . . . . ?
N5 C57 C58 C63 0.59(18) . . . . ?
N5 C57 C62 C61 179.20(11) . . . . ?
N5 C57 C62 C66 -0.09(18) . . . . ?
N6 C69 C70 C71 -175.69(11) . . . . ?
N6 C69 C70 C75 1.98(17) . . . . ?
N6 C69 C74 C73 177.72(11) . . . . ?
N6 C69 C74 C78 2.45(18) . . . . ?
N84 C85 C86 C81 1.1(2) . . . . ?
C41 N4 C45 C44 -1.32(17) . . . . ?
C41 N4 C45 C46 -178.18(10) . . . . ?
C41 C42 C43 O3 176.90(11) . . . . ?
C41 C42 C43 C44 -2.42(18) . . . . ?
C42 C43 C44 C45 2.22(18) . . . . ?
C43 C44 C45 N4 -0.35(18) . . . . ?
C43 C44 C45 C46 176.09(11) . . . . ?
C44 C45 C46 C47 9.14(19) . . . . ?
C44 C45 C46 C51 -171.48(11) . . . . ?
C45 N4 C41 C42 1.11(18) . . . . ?
C45 C46 C47 C48 179.50(11) . . . . ?
C45 C46 C51 Ni2 -3.42(13) . . . . ?
C45 C46 C51 C50 -178.62(10) . . . . ?
C46 C47 C48 O4 178.88(12) . . . . ?
C46 C47 C48 C49 -0.87(19) . . . . ?
C47 C46 C51 Ni2 175.95(10) . . . . ?
C47 C46 C51 C50 0.75(17) . . . . ?
C47 C48 C49 C50 0.61(19) . . . . ?
C48 C49 C50 C51 0.38(19) . . . . ?
C49 C50 C51 Ni2 -175.17(10) . . . . ?
C49 C50 C51 C46 -1.02(18) . . . . ?
C51 Ni2 C54 N5 91.36(11) . . . . ?
C51 Ni2 C54 N6 -79.34(11) . . . . ?
C51 C46 C47 C48 0.17(19) . . . . ?
C52 O3 C43 C42 -173.00(11) . . . . ?
C52 O3 C43 C44 6.27(18) . . . . ?
C53 O4 C48 C47 4.34(18) . . . . ?
C53 O4 C48 C49 -175.90(11) . . . . ?
C54 N5 C55 C56 -1.88(14) . . . . ?
C54 N5 C57 C58 -84.88(15) . . . . ?
C54 N5 C57 C62 96.63(14) . . . . ?
C54 N6 C56 C55 1.21(14) . . . . ?
C54 N6 C69 C70 -78.30(15) . . . . ?
C54 N6 C69 C74 107.31(14) . . . . ?
C55 N5 C54 Ni2 -169.90(9) . . . . ?
C55 N5 C54 N6 2.53(13) . . . . ?
C55 N5 C57 C58 115.25(13) . . . . ?
C55 N5 C57 C62 -63.25(15) . . . . ?
C56 N6 C54 Ni2 170.09(9) . . . . ?
C56 N6 C54 N5 -2.29(13) . . . . ?
C56 N6 C69 C70 85.81(14) . . . . ?
C56 N6 C69 C74 -88.58(14) . . . . ?
C57 N5 C54 Ni2 28.37(17) . . . . ?
C57 N5 C54 N6 -159.20(11) . . . . ?
C57 N5 C55 C56 160.69(11) . . . . ?
C57 C58 C59 C60 0.45(19) . . . . ?
C57 C58 C63 C64 -119.21(13) . . . . ?
C57 C58 C63 C65 117.22(13) . . . . ?
C57 C62 C66 C67 112.40(14) . . . . ?
C57 C62 C66 C68 -124.30(13) . . . . ?
C58 C57 C62 C61 0.71(18) . . . . ?
C58 C57 C62 C66 -178.58(12) . . . . ?
C58 C59 C60 C61 0.4(2) . . . . ?
C59 C58 C63 C64 60.83(15) . . . . ?
C59 C58 C63 C65 -62.74(15) . . . . ?
C59 C60 C61 C62 -0.8(2) . . . . ?
C60 C61 C62 C57 0.21(19) . . . . ?
C60 C61 C62 C66 179.54(12) . . . . ?
C61 C62 C66 C67 -66.88(15) . . . . ?
C61 C62 C66 C68 56.42(15) . . . . ?
C62 C57 C58 C59 -1.02(18) . . . . ?
C62 C57 C58 C63 179.01(12) . . . . ?
C63 C58 C59 C60 -179.59(12) . . . . ?
C69 N6 C54 Ni2 -24.46(17) . . . . ?
C69 N6 C54 N5 163.16(11) . . . . ?
C69 N6 C56 C55 -165.07(11) . . . . ?
C69 C70 C71 C72 -1.27(19) . . . . ?
C69 C70 C75 C76 -93.60(14) . . . . ?
C69 C70 C75 C77 142.84(12) . . . . ?
C69 C74 C78 C79 112.37(13) . . . . ?
C69 C74 C78 C80 -124.51(13) . . . . ?
C70 C69 C74 C73 3.59(18) . . . . ?
C70 C69 C74 C78 -171.68(11) . . . . ?
C70 C71 C72 C73 1.7(2) . . . . ?
C71 C70 C75 C76 84.04(15) . . . . ?
C71 C70 C75 C77 -39.51(16) . . . . ?
C71 C72 C73 C74 0.7(2) . . . . ?
C72 C73 C74 C69 -3.20(19) . . . . ?
C72 C73 C74 C78 172.33(12) . . . . ?
C73 C74 C78 C79 -62.85(15) . . . . ?
C73 C74 C78 C80 60.27(15) . . . . ?
C74 C69 C70 C71 -1.41(18) . . . . ?
C74 C69 C70 C75 176.26(12) . . . . ?
C75 C70 C71 C72 -179.04(12) . . . . ?
C81 C82 C83 C84 0.7(2) . . . . ?
C82 C81 C86 C85 -1.3(2) . . . . ?
C82 C83 C84 C85 -0.9(3) . . . . ?
C83 C84 C85 C85 -179.06(16) . . . 2_755 ?
C83 C84 C85 C86 0.0(2) . . . . ?
C84 C85 C86 C81 1.1(2) . . . . ?
C85 C85 C86 C81 -179.89(15) 2_755 . . . ?
C86 C81 C82 C83 0.4(2) . . . . ?
C87 O5 C81 C82 0.9(2) . . . . ?
C87 O5 C81 C86 -179.23(14) . . . . ?
C89 O6 C90 C91A -178.8(5) . . . . ?
C90 O6 C89 C88 176.2(4) . . . . ?
C90A O6 C89A C88 178.3(10) . . . . ?
C89A O6 C90A C91 -175.4(16) . . . . ?
